data_4518139
loop_
_publ_author_name
'Shang, Xiaobo'
'Song, Inho'
'Lee, Jeong Hyeon'
'Choi, Wanuk'
'Ahn, Jaeyong'
'Ohtsu, Hiroyoshi'
'Kim, Jin Chul'
'Koo, Jin Young'
'Kwak, Sang Kyu'
'Oh, Joon Hak'

_publ_section_title
;
 Surface-Doped Quasi-2D Chiral Organic Single Crystals for Chiroptical
 Sensing
;
_journal_name_full 'ACS Nano'
_journal_paper_doi 10.1021/acsnano.0c07012
_journal_year 2020
_chemical_absolute_configuration rmad
_chemical_formula_moiety 'C40 H22 Cl4 N2 O4, C2.67 H6.17 N0.83 O0.83'
_chemical_formula_sum 'C42.67 H28.17 Cl4 N2.83 O4.83'
_chemical_formula_weight 799.65
_space_group_crystal_system trigonal
_space_group_IT_number 145
_space_group_name_Hall 'P 32'
_space_group_name_H-M_alt 'P 32'
_atom_sites_solution_hydrogens geom
_atom_sites_solution_primary direct
_atom_sites_solution_secondary difmap
_audit_creation_method SHELXL-2014
_audit_update_record
;
2017-07-14 deposited with the CCDC.	2020-04-16 downloaded from the CCDC.
;
_cell_angle_alpha 90
_cell_angle_beta 90
_cell_angle_gamma 120
_cell_formula_units_Z 6
_cell_length_a 11.8747(17)
_cell_length_b 11.8747(17)
_cell_length_c 43.884(9)
_cell_measurement_reflns_used 93354
_cell_measurement_temperature 100(2)
_cell_measurement_theta_max 28.13
_cell_measurement_theta_min 0.781
_cell_volume 5359.0(15)
_computing_cell_refinement 'HKL3000sm (Otwinowski & Minor, 1997)'
_computing_data_collection 'PAL BL6D Program'
_computing_data_reduction 'HKL3000sm (Otwinowski & Minor, 1997)'
_computing_molecular_graphics Mercury
_computing_publication_material WinGX
_computing_structure_refinement 'SHELXL-2014 (Sheldrick, 2014)'
_computing_structure_solution 'SHELXL-2014 (Sheldrick, 2014)'
_diffrn_ambient_temperature 100(2)
_diffrn_measured_fraction_theta_full 0.958
_diffrn_measured_fraction_theta_max 0.975
_diffrn_measurement_device_type 'MX225-HS CCD area detector'
_diffrn_measurement_method 'omega scan'
_diffrn_radiation_type synchrotron
_diffrn_radiation_wavelength 0.66002
_diffrn_reflns_av_R_equivalents 0.1146
_diffrn_reflns_av_unetI/netI 0.1015
_diffrn_reflns_Laue_measured_fraction_full 0.958
_diffrn_reflns_Laue_measured_fraction_max 0.975
_diffrn_reflns_limit_h_max 16
_diffrn_reflns_limit_h_min -16
_diffrn_reflns_limit_k_max 16
_diffrn_reflns_limit_k_min -16
_diffrn_reflns_limit_l_max 62
_diffrn_reflns_limit_l_min -62
_diffrn_reflns_number 54436
_diffrn_reflns_point_group_measured_fraction_full 0.958
_diffrn_reflns_point_group_measured_fraction_max 0.975
_diffrn_reflns_theta_full 23.329
_diffrn_reflns_theta_max 28.128
_diffrn_reflns_theta_min 1.839
_exptl_absorpt_coefficient_mu 0.269
_exptl_absorpt_correction_T_max 1
_exptl_absorpt_correction_T_min 0.152
_exptl_absorpt_correction_type empirical
_exptl_crystal_colour Orange
_exptl_crystal_density_diffrn 1.487
_exptl_crystal_density_method 'not measured'
_exptl_crystal_description Columnar
_exptl_crystal_F_000 2464
_exptl_crystal_size_max 0.100
_exptl_crystal_size_mid 0.100
_exptl_crystal_size_min 0.030
_refine_diff_density_max 0.739
_refine_diff_density_min -0.975
_refine_diff_density_rms 0.107
_refine_ls_abs_structure_details
;
 Refined as an inversion twin.
;
_refine_ls_abs_structure_Flack 0.01(6)
_refine_ls_extinction_method none
_refine_ls_goodness_of_fit_ref 0.994
_refine_ls_hydrogen_treatment constr
_refine_ls_matrix_type full
_refine_ls_number_parameters 994
_refine_ls_number_reflns 20994
_refine_ls_number_restraints 1
_refine_ls_restrained_S_all 0.994
_refine_ls_R_factor_all 0.0844
_refine_ls_R_factor_gt 0.0688
_refine_ls_shift/su_max 0.055
_refine_ls_shift/su_mean 0.002
_refine_ls_structure_factor_coef Fsqd
_refine_ls_weighting_details 'w=1/[\s^2^(Fo^2^)+(0.1031P)^2^] where P=(Fo^2^+2Fc^2^)/3'
_refine_ls_weighting_scheme calc
_refine_ls_wR_factor_gt 0.1682
_refine_ls_wR_factor_ref 0.1817
_reflns_Friedel_coverage 1.000
_reflns_Friedel_fraction_full 0.958
_reflns_Friedel_fraction_max 0.975
_reflns_number_gt 16165
_reflns_number_total 20994
_reflns_threshold_expression 'I > 2\s(I)'
_cod_data_source_file nn0c07012_si_004.cif
_cod_data_source_block shelxl
_cod_original_cell_volume 5359.0(19)
_cod_database_code 4518139
_shelx_space_group_comment
;
The symmetry employed for this shelxl refinement is uniquely defined
by the following loop, which should always be used as a source of
symmetry information in preference to the above space-group names.
They are only intended as comments.
;
_shelx_estimated_absorpt_t_min 0.974
_shelx_estimated_absorpt_t_max 0.992
_shelxl_version_number 2014-3

loop_
_space_group_symop_operation_xyz
'x, y, z'
'-y, x-y, z+2/3'
'-x+y, -x, z+1/3'

loop_
_atom_site_label
_atom_site_type_symbol
_atom_site_fract_x
_atom_site_fract_y
_atom_site_fract_z
_atom_site_U_iso_or_equiv
_atom_site_adp_type
_atom_site_occupancy
_atom_site_site_symmetry_order
_atom_site_calc_flag
_atom_site_refinement_flags_posn
_atom_site_refinement_flags_adp
_atom_site_refinement_flags_occupancy
_atom_site_disorder_assembly
_atom_site_disorder_group
C1S C 0.8458(10) 0.7292(11) 0.1073(2) 0.055(2) Uani 0.811(9) 1 d . . P . .
H1S1 H 0.9045 0.7291 0.0916 0.082 Uiso 0.811(9) 1 calc R U P . .
H1S2 H 0.8531 0.6866 0.1257 0.082 Uiso 0.811(9) 1 calc R U P . .
H1S3 H 0.7561 0.6820 0.0998 0.082 Uiso 0.811(9) 1 calc R U P . .
C2S C 0.9878(10) 0.9683(11) 0.0975(2) 0.061(3) Uani 0.811(9) 1 d . . P . .
H2S1 H 1.0241 0.9308 0.0833 0.092 Uiso 0.811(9) 1 calc R U P . .
H2S2 H 0.9553 1.0169 0.0860 0.092 Uiso 0.811(9) 1 calc R U P . .
H2S3 H 1.0557 1.0271 0.1116 0.092 Uiso 0.811(9) 1 calc R U P . .
C3S C 0.8178(7) 0.8921(7) 0.13501(16) 0.0355(16) Uani 0.811(9) 1 d . . P . .
H3S H 0.8389 0.9801 0.1373 0.043 Uiso 0.811(9) 1 calc R U P . .
C4S C 0.7216(10) 0.3330(11) 0.09324(19) 0.079(3) Uani 0.957(7) 1 d . . P . .
H4S1 H 0.6873 0.2530 0.0812 0.118 Uiso 0.957(7) 1 calc R U P . .
H4S2 H 0.6537 0.3561 0.0958 0.118 Uiso 0.957(7) 1 calc R U P . .
H4S3 H 0.7962 0.4036 0.0827 0.118 Uiso 0.957(7) 1 calc R U P . .
C5S C 0.8136(9) 0.4132(9) 0.14334(17) 0.063(2) Uani 0.957(7) 1 d . . P . .
H5S1 H 0.8355 0.3823 0.1619 0.095 Uiso 0.957(7) 1 calc R U P . .
H5S2 H 0.8924 0.4875 0.1350 0.095 Uiso 0.957(7) 1 calc R U P . .
H5S3 H 0.7499 0.4401 0.1482 0.095 Uiso 0.957(7) 1 calc R U P . .
C6S C 0.7637(8) 0.1993(10) 0.12989(18) 0.061(2) Uani 0.957(7) 1 d . . P . .
H6S H 0.7898 0.1944 0.1501 0.073 Uiso 0.957(7) 1 calc R U P . .
N1S N 0.8817(6) 0.8647(7) 0.11451(14) 0.0397(16) Uani 0.811(9) 1 d . . P . .
N2S N 0.7609(6) 0.3133(7) 0.12181(14) 0.0521(17) Uani 0.957(7) 1 d . . P . .
O1S O 0.7318(7) 0.8093(7) 0.15141(14) 0.0582(19) Uani 0.811(9) 1 d . . P . .
O2S O 0.7376(7) 0.1135(7) 0.11441(13) 0.0665(18) Uani 0.957(7) 1 d . . P . .
C1 C 0.3559(5) 0.9730(5) 0.38133(11) 0.0273(10) Uani 1 1 d . . . . .
C2 C 0.3041(5) 1.0457(5) 0.36523(11) 0.0255(10) Uani 1 1 d . . . . .
C3 C 0.2762(5) 1.1298(5) 0.38091(11) 0.0275(10) Uani 1 1 d . . . . .
H3 H 0.2835 1.1356 0.4025 0.033 Uiso 1 1 calc R U . . .
C4 C 0.2368(5) 1.2069(5) 0.36473(11) 0.0257(10) Uani 1 1 d . . . . .
C5 C 0.2254(5) 1.2021(5) 0.33308(10) 0.0236(9) Uani 1 1 d . . . . .
C6 C 0.2066(5) 1.2913(5) 0.31354(11) 0.0246(9) Uani 1 1 d . . . . .
C7 C 0.2611(5) 1.4268(5) 0.31782(11) 0.0246(9) Uani 1 1 d . . . . .
C8 C 0.2219(5) 1.5001(5) 0.30027(11) 0.0247(9) Uani 1 1 d . . . . .
H8 H 0.2609 1.5912 0.3034 0.030 Uiso 1 1 calc R U . . .
C9 C 0.1271(5) 1.4398(5) 0.27849(11) 0.0255(9) Uani 1 1 d . . . . .
C10 C 0.0746(5) 1.5141(5) 0.26249(11) 0.0257(10) Uani 1 1 d . . . . .
C11 C -0.0637(5) 1.3197(5) 0.23093(11) 0.0258(10) Uani 1 1 d . . . . .
C12 C -0.0105(5) 1.2476(5) 0.24774(10) 0.0243(9) Uani 1 1 d . . . . .
C13 C -0.0556(5) 1.1203(5) 0.24085(11) 0.0247(9) Uani 1 1 d . . . . .
H13 H -0.1240 1.0773 0.2265 0.030 Uiso 1 1 calc R U . . .
C14 C -0.0006(5) 1.0524(5) 0.25510(11) 0.0253(10) Uani 1 1 d . . . . .
C15 C 0.1030(5) 1.1150(5) 0.27564(10) 0.0238(9) Uani 1 1 d . . . . .
C16 C 0.1831(5) 1.0629(5) 0.28767(11) 0.0231(9) Uani 1 1 d . . . . .
C17 C 0.2231(5) 0.9855(5) 0.27193(11) 0.0263(10) Uani 1 1 d . . . . .
C18 C 0.2845(5) 0.9267(5) 0.28624(11) 0.0247(9) Uani 1 1 d . . . . .
H18 H 0.3103 0.8754 0.2748 0.030 Uiso 1 1 calc R U . . .
C19 C 0.3081(5) 0.9430(5) 0.31717(10) 0.0243(9) Uani 1 1 d . . . . .
C20 C 0.3708(5) 0.8778(5) 0.33261(11) 0.0245(9) Uani 1 1 d . . . . .
C21 C 0.2803(5) 1.0284(5) 0.33368(11) 0.0243(9) Uani 1 1 d . . . . .
C22 C 0.2288(5) 1.0962(5) 0.31808(11) 0.0232(9) Uani 1 1 d . . . . .
C23 C 0.1304(5) 1.2387(5) 0.28685(11) 0.0247(9) Uani 1 1 d . . . . .
C24 C 0.0816(5) 1.3093(5) 0.27092(11) 0.0248(9) Uani 1 1 d . . . . .
C25 C 0.5808(6) 0.9260(6) 0.39511(14) 0.0373(12) Uani 1 1 d . . . . .
H25A H 0.6190 0.8789 0.4050 0.056 Uiso 1 1 calc R U . . .
H25B H 0.6418 0.9862 0.3799 0.056 Uiso 1 1 calc R U . . .
H25C H 0.5631 0.9751 0.4105 0.056 Uiso 1 1 calc R U . . .
C26 C 0.4545(6) 0.8295(5) 0.37949(12) 0.0296(11) Uani 1 1 d . . . . .
H26 H 0.4789 0.7880 0.3629 0.035 Uiso 1 1 calc R U . . .
C27 C 0.3557(5) 0.7197(5) 0.39903(12) 0.0293(10) Uani 1 1 d . . . . .
C28 C 0.2254(6) 0.6500(6) 0.39084(14) 0.0377(13) Uani 1 1 d . . . . .
H28 H 0.1974 0.6757 0.3732 0.045 Uiso 1 1 calc R U . . .
C29 C 0.1345(7) 0.5436(6) 0.40761(16) 0.0431(14) Uani 1 1 d . . . . .
H29 H 0.0453 0.5002 0.4019 0.052 Uiso 1 1 calc R U . . .
C30 C 0.1742(7) 0.5015(6) 0.43248(15) 0.0418(14) Uani 1 1 d . . . . .
H30 H 0.1131 0.4285 0.4440 0.050 Uiso 1 1 calc R U . . .
C31 C 0.3037(8) 0.5666(7) 0.44044(14) 0.0447(15) Uani 1 1 d . . . . .
H31 H 0.3321 0.5370 0.4573 0.054 Uiso 1 1 calc R U . . .
C32 C 0.3938(7) 0.6757(6) 0.42410(13) 0.0386(13) Uani 1 1 d . . . . .
H32 H 0.4824 0.7203 0.4302 0.046 Uiso 1 1 calc R U . . .
C33 C -0.1476(6) 1.5616(6) 0.24874(14) 0.0374(12) Uani 1 1 d . . . . .
H33A H -0.1876 1.6050 0.2379 0.056 Uiso 1 1 calc R U . . .
H33B H -0.2145 1.4874 0.2602 0.056 Uiso 1 1 calc R U . . .
H33C H -0.0814 1.6231 0.2629 0.056 Uiso 1 1 calc R U . . .
C34 C -0.0842(5) 1.5138(5) 0.22573(12) 0.0290(10) Uani 1 1 d . . . . .
H34 H -0.1568 1.4461 0.2132 0.035 Uiso 1 1 calc R U . . .
C35 C 0.0081(6) 1.6169(5) 0.20329(11) 0.0306(11) Uani 1 1 d . . . . .
C36 C 0.1210(6) 1.6217(7) 0.19312(13) 0.0390(13) Uani 1 1 d . . . . .
H36 H 0.1439 1.5609 0.2007 0.047 Uiso 1 1 calc R U . . .
C37 C 0.2011(8) 1.7143(8) 0.17192(15) 0.0508(17) Uani 1 1 d . . . . .
H37 H 0.2779 1.7156 0.1652 0.061 Uiso 1 1 calc R U . . .
C38 C 0.1714(9) 1.8031(7) 0.16055(14) 0.055(2) Uani 1 1 d . . . . .
H38 H 0.2279 1.8675 0.1465 0.066 Uiso 1 1 calc R U . . .
C39 C 0.0573(9) 1.7980(7) 0.16986(14) 0.055(2) Uani 1 1 d . . . . .
H39 H 0.0345 1.8581 0.1617 0.066 Uiso 1 1 calc R U . . .
C40 C -0.0239(7) 1.7059(6) 0.19091(13) 0.0392(14) Uani 1 1 d . . . . .
H40 H -0.1021 1.7031 0.1970 0.047 Uiso 1 1 calc R U . . .
C41 C 0.8689(6) 0.8792(6) 0.34269(12) 0.0309(11) Uani 1 1 d . . . . .
C42 C 0.8207(5) 0.9595(5) 0.32840(11) 0.0270(10) Uani 1 1 d . . . . .
C43 C 0.8699(5) 1.0870(5) 0.33671(11) 0.0272(10) Uani 1 1 d . . . . .
H43 H 0.9391 1.1255 0.3510 0.033 Uiso 1 1 calc R U . . .
C44 C 0.8186(5) 1.1612(5) 0.32425(11) 0.0271(10) Uani 1 1 d . . . . .
C45 C 0.7163(5) 1.1078(5) 0.30306(11) 0.0258(10) Uani 1 1 d . . . . .
C46 C 0.6407(5) 1.1676(5) 0.29174(11) 0.0250(10) Uani 1 1 d . . . . .
C47 C 0.6009(5) 1.2409(5) 0.30827(11) 0.0269(10) Uani 1 1 d . . . . .
C48 C 0.5381(5) 1.3010(5) 0.29454(11) 0.0266(10) Uani 1 1 d . . . . .
H48 H 0.5091 1.3478 0.3067 0.032 Uiso 1 1 calc R U . . .
C49 C 0.5183(5) 1.2925(5) 0.26344(11) 0.0261(10) Uani 1 1 d . . . . .
C50 C 0.4601(5) 1.3611(5) 0.24875(11) 0.0270(10) Uani 1 1 d . . . . .
C51 C 0.4971(6) 1.2910(6) 0.19863(11) 0.0295(11) Uani 1 1 d . . . . .
C52 C 0.5329(5) 1.2041(5) 0.21434(11) 0.0244(9) Uani 1 1 d . . . . .
C53 C 0.5581(5) 1.1206(5) 0.19762(11) 0.0279(10) Uani 1 1 d . . . . .
H53 H 0.5562 1.1216 0.1760 0.033 Uiso 1 1 calc R U . . .
C54 C 0.5868(5) 1.0338(5) 0.21312(11) 0.0263(10) Uani 1 1 d . . . . .
C55 C 0.5966(5) 1.0336(5) 0.24476(10) 0.0230(9) Uani 1 1 d . . . . .
C56 C 0.6070(5) 0.9378(5) 0.26337(10) 0.0245(9) Uani 1 1 d . . . . .
C57 C 0.5447(5) 0.8044(5) 0.25827(11) 0.0266(10) Uani 1 1 d . . . . .
C58 C 0.5764(5) 0.7226(5) 0.27422(11) 0.0263(10) Uani 1 1 d . . . . .
H58 H 0.5319 0.6318 0.2702 0.032 Uiso 1 1 calc R U . . .
C59 C 0.6737(5) 0.7756(5) 0.29606(11) 0.0257(10) Uani 1 1 d . . . . .
C60 C 0.7194(5) 0.6942(5) 0.31035(11) 0.0271(10) Uani 1 1 d . . . . .
C61 C 0.7258(5) 0.9064(5) 0.30516(11) 0.0250(9) Uani 1 1 d . . . . .
C62 C 0.6830(5) 0.9841(5) 0.29035(10) 0.0250(10) Uani 1 1 d . . . . .
C63 C 0.5973(5) 1.1390(5) 0.26085(11) 0.0242(9) Uani 1 1 d . . . . .
C64 C 0.5504(5) 1.2126(5) 0.24606(11) 0.0266(10) Uani 1 1 d . . . . .
C65 C 0.9882(6) 0.6977(7) 0.34112(14) 0.0391(13) Uani 1 1 d . . . . .
H65A H 1.0115 0.6398 0.3518 0.059 Uiso 1 1 calc R U . . .
H65B H 0.9933 0.6881 0.3191 0.059 Uiso 1 1 calc R U . . .
H65C H 1.0486 0.7880 0.3470 0.059 Uiso 1 1 calc R U . . .
C66 C 0.8504(6) 0.6627(6) 0.34970(12) 0.0313(11) Uani 1 1 d . . . . .
H66 H 0.7929 0.5734 0.3414 0.038 Uiso 1 1 calc R U . . .
C67 C 0.8184(6) 0.6543(6) 0.38330(13) 0.0326(11) Uani 1 1 d . . . . .
C68 C 0.6892(7) 0.6081(7) 0.39180(15) 0.0452(15) Uani 1 1 d . . . . .
H68 H 0.6252 0.5876 0.3765 0.054 Uiso 1 1 calc R U . . .
C69 C 0.6534(8) 0.5919(9) 0.42217(16) 0.058(2) Uani 1 1 d . . . . .
H69 H 0.5652 0.5604 0.4277 0.070 Uiso 1 1 calc R U . . .
C70 C 0.7463(9) 0.6217(8) 0.44447(15) 0.054(2) Uani 1 1 d . . . . .
H70 H 0.7219 0.6112 0.4653 0.065 Uiso 1 1 calc R U . . .
C71 C 0.8733(8) 0.6662(7) 0.43671(15) 0.0495(17) Uani 1 1 d . . . . .
H71 H 0.9364 0.6855 0.4522 0.059 Uiso 1 1 calc R U . . .
C72 C 0.9099(7) 0.6832(7) 0.40628(13) 0.0400(14) Uani 1 1 d . . . . .
H72 H 0.9983 0.7149 0.4010 0.048 Uiso 1 1 calc R U . . .
C73 C 0.5473(7) 1.5672(6) 0.18712(18) 0.0455(15) Uani 1 1 d . . . . .
H73A H 0.5247 1.6274 0.1773 0.068 Uiso 1 1 calc R U . . .
H73B H 0.6134 1.6136 0.2028 0.068 Uiso 1 1 calc R U . . .
H73C H 0.5815 1.5320 0.1718 0.068 Uiso 1 1 calc R U . . .
C74 C 0.4274(6) 1.4574(5) 0.20166(12) 0.0301(11) Uani 1 1 d . . . . .
H74 H 0.4022 1.4973 0.2185 0.036 Uiso 1 1 calc R U . . .
C75 C 0.3094(6) 1.3878(6) 0.18143(12) 0.0319(11) Uani 1 1 d . . . . .
C76 C 0.2072(6) 1.2637(7) 0.18814(14) 0.0442(15) Uani 1 1 d . . . . .
H76 H 0.2139 1.2192 0.2054 0.053 Uiso 1 1 calc R U . . .
C77 C 0.0964(7) 1.2038(9) 0.17037(15) 0.0538(19) Uani 1 1 d . . . . .
H77 H 0.0292 1.1179 0.1748 0.065 Uiso 1 1 calc R U . . .
C78 C 0.0849(8) 1.2719(9) 0.14569(17) 0.058(2) Uani 1 1 d . . . . .
H78 H 0.0087 1.2329 0.1335 0.069 Uiso 1 1 calc R U . . .
C79 C 0.1819(9) 1.3927(9) 0.13926(16) 0.059(2) Uani 1 1 d . . . . .
H79 H 0.1731 1.4381 0.1224 0.071 Uiso 1 1 calc R U . . .
C80 C 0.2936(8) 1.4519(7) 0.15660(15) 0.0475(16) Uani 1 1 d . . . . .
H80 H 0.3606 1.5373 0.1516 0.057 Uiso 1 1 calc R U . . .
N1 N 0.3925(5) 0.8985(5) 0.36392(10) 0.0284(9) Uani 1 1 d . . . . .
N2 N -0.0218(4) 1.4471(4) 0.24076(10) 0.0263(9) Uani 1 1 d . . . . .
N3 N 0.8096(4) 0.7486(5) 0.33402(10) 0.0290(9) Uani 1 1 d . . . . .
N4 N 0.4618(5) 1.3658(4) 0.21662(10) 0.0292(9) Uani 1 1 d . . . . .
O1 O 0.3699(4) 0.9782(4) 0.40918(8) 0.0326(8) Uani 1 1 d . . . . .
O2 O 0.4024(4) 0.8097(4) 0.31853(8) 0.0310(8) Uani 1 1 d . . . . .
O3 O 0.1104(4) 1.6265(4) 0.26827(8) 0.0286(7) Uani 1 1 d . . . . .
O4 O -0.1407(4) 1.2694(4) 0.21040(8) 0.0315(8) Uani 1 1 d . . . . .
O5 O 0.9558(4) 0.9233(4) 0.36136(9) 0.0368(9) Uani 1 1 d . . . . .
O6 O 0.6802(4) 0.5826(4) 0.30216(9) 0.0325(8) Uani 1 1 d . . . . .
O7 O 0.4121(4) 1.4150(4) 0.26340(9) 0.0308(8) Uani 1 1 d . . . . .
O8 O 0.4980(4) 1.3011(4) 0.17079(8) 0.0352(9) Uani 1 1 d . . . . .
Cl1 Cl 0.19583(14) 1.30204(13) 0.38648(3) 0.0300(3) Uani 1 1 d . . . . .
Cl2 Cl 0.21249(13) 0.97065(12) 0.23248(3) 0.0282(2) Uani 1 1 d . . . . .
Cl3 Cl 0.39086(13) 1.51122(12) 0.34212(3) 0.0291(3) Uani 1 1 d . . . . .
Cl4 Cl -0.07261(13) 0.88803(12) 0.24735(3) 0.0290(2) Uani 1 1 d . . . . .
Cl5 Cl 0.89763(13) 1.32421(12) 0.33408(3) 0.0298(3) Uani 1 1 d . . . . .
Cl6 Cl 0.41184(12) 0.73161(12) 0.23397(3) 0.0271(2) Uani 1 1 d . . . . .
Cl7 Cl 0.61537(13) 1.25585(13) 0.34762(3) 0.0295(3) Uani 1 1 d . . . . .
Cl8 Cl 0.62503(13) 0.93838(12) 0.19047(2) 0.0274(2) Uani 1 1 d . . . . .

loop_
_atom_site_aniso_label
_atom_site_aniso_U_11
_atom_site_aniso_U_22
_atom_site_aniso_U_33
_atom_site_aniso_U_23
_atom_site_aniso_U_13
_atom_site_aniso_U_12
C1S 0.059(6) 0.070(6) 0.052(5) -0.015(4) -0.005(4) 0.045(5)
C2S 0.045(5) 0.071(7) 0.065(6) 0.027(5) 0.015(4) 0.027(5)
C3S 0.034(4) 0.029(4) 0.039(3) -0.003(3) -0.004(3) 0.013(3)
C4S 0.065(6) 0.083(7) 0.041(4) 0.007(4) -0.009(4) 0.002(5)
C5S 0.063(5) 0.070(6) 0.037(3) 0.006(3) -0.001(3) 0.018(4)
C6S 0.042(4) 0.083(7) 0.040(4) 0.006(4) 0.004(3) 0.020(4)
N1S 0.029(3) 0.052(4) 0.035(3) 0.004(3) 0.000(2) 0.018(3)
N2S 0.043(3) 0.056(4) 0.041(3) -0.005(3) 0.013(2) 0.013(3)
O1S 0.062(4) 0.059(4) 0.044(3) -0.003(3) 0.013(3) 0.024(3)
O2S 0.090(5) 0.082(5) 0.043(3) 0.004(3) 0.017(3) 0.055(4)
C1 0.030(3) 0.029(3) 0.027(2) 0.0025(18) 0.0022(18) 0.018(2)
C2 0.027(3) 0.024(2) 0.027(2) 0.0004(17) 0.0005(18) 0.014(2)
C3 0.028(3) 0.029(3) 0.026(2) 0.0004(18) -0.0003(18) 0.015(2)
C4 0.029(3) 0.020(2) 0.031(2) -0.0032(17) -0.0008(19) 0.015(2)
C5 0.023(2) 0.021(2) 0.024(2) -0.0006(16) 0.0024(16) 0.009(2)
C6 0.026(2) 0.021(2) 0.026(2) 0.0006(17) 0.0037(17) 0.011(2)
C7 0.022(2) 0.023(2) 0.026(2) -0.0014(17) 0.0002(17) 0.008(2)
C8 0.026(2) 0.015(2) 0.030(2) -0.0012(17) -0.0003(18) 0.0080(19)
C9 0.027(3) 0.027(3) 0.027(2) 0.0001(18) 0.0026(18) 0.016(2)
C10 0.025(2) 0.023(2) 0.028(2) -0.0020(17) 0.0006(18) 0.011(2)
C11 0.025(2) 0.022(2) 0.027(2) -0.0030(18) -0.0004(18) 0.009(2)
C12 0.022(2) 0.024(2) 0.025(2) -0.0013(17) 0.0009(17) 0.010(2)
C13 0.021(2) 0.023(2) 0.027(2) -0.0011(17) -0.0012(17) 0.009(2)
C14 0.023(2) 0.014(2) 0.029(2) -0.0018(16) 0.0012(17) 0.0022(19)
C15 0.024(2) 0.021(2) 0.024(2) -0.0015(16) 0.0015(17) 0.010(2)
C16 0.019(2) 0.016(2) 0.027(2) -0.0027(16) 0.0026(16) 0.0035(18)
C17 0.026(3) 0.021(2) 0.027(2) -0.0032(17) -0.0005(17) 0.008(2)
C18 0.024(2) 0.019(2) 0.029(2) -0.0028(17) 0.0019(18) 0.010(2)
C19 0.026(2) 0.018(2) 0.026(2) -0.0013(16) -0.0004(17) 0.008(2)
C20 0.022(2) 0.020(2) 0.030(2) -0.0014(17) 0.0017(17) 0.0093(19)
C21 0.022(2) 0.020(2) 0.028(2) 0.0006(17) 0.0025(17) 0.009(2)
C22 0.023(2) 0.016(2) 0.029(2) 0.0003(16) 0.0033(17) 0.0088(19)
C23 0.025(2) 0.023(2) 0.026(2) -0.0006(17) 0.0019(18) 0.012(2)
C24 0.025(2) 0.023(2) 0.026(2) 0.0006(17) 0.0038(17) 0.011(2)
C25 0.030(3) 0.037(3) 0.045(3) -0.004(2) -0.004(2) 0.016(3)
C26 0.030(3) 0.031(3) 0.033(2) -0.002(2) -0.0008(19) 0.019(2)
C27 0.032(3) 0.029(3) 0.031(2) -0.0025(19) 0.001(2) 0.018(2)
C28 0.037(3) 0.033(3) 0.046(3) 0.008(2) -0.001(2) 0.019(3)
C29 0.040(4) 0.034(3) 0.053(4) 0.000(3) 0.003(3) 0.016(3)
C30 0.051(4) 0.028(3) 0.046(3) 0.001(2) 0.013(3) 0.020(3)
C31 0.068(5) 0.039(3) 0.033(3) 0.006(2) -0.001(3) 0.031(4)
C32 0.045(4) 0.037(3) 0.034(3) -0.003(2) -0.010(2) 0.020(3)
C33 0.034(3) 0.036(3) 0.047(3) -0.002(2) 0.002(2) 0.020(3)
C34 0.027(3) 0.027(3) 0.038(3) -0.004(2) -0.007(2) 0.017(2)
C35 0.039(3) 0.025(3) 0.028(2) -0.0047(19) -0.006(2) 0.016(2)
C36 0.040(3) 0.044(3) 0.032(2) 0.007(2) 0.000(2) 0.021(3)
C37 0.050(4) 0.058(5) 0.036(3) 0.010(3) 0.007(3) 0.021(4)
C38 0.079(6) 0.045(4) 0.029(3) 0.005(3) -0.001(3) 0.022(4)
C39 0.101(6) 0.046(4) 0.027(3) -0.006(2) -0.014(3) 0.043(4)
C40 0.059(4) 0.034(3) 0.032(3) -0.008(2) -0.012(3) 0.029(3)
C41 0.029(3) 0.033(3) 0.030(2) -0.003(2) -0.0040(19) 0.015(2)
C42 0.027(3) 0.028(3) 0.024(2) 0.0020(17) 0.0020(17) 0.012(2)
C43 0.025(3) 0.029(3) 0.028(2) -0.0026(18) -0.0014(18) 0.014(2)
C44 0.023(2) 0.021(2) 0.028(2) -0.0009(18) 0.0000(18) 0.004(2)
C45 0.025(2) 0.024(2) 0.025(2) -0.0019(17) 0.0012(18) 0.010(2)
C46 0.027(3) 0.022(2) 0.024(2) -0.0006(17) 0.0016(17) 0.011(2)
C47 0.024(2) 0.021(2) 0.029(2) -0.0034(17) 0.0009(18) 0.006(2)
C48 0.029(3) 0.023(2) 0.026(2) -0.0036(17) 0.0021(18) 0.012(2)
C49 0.024(2) 0.023(2) 0.028(2) 0.0003(18) 0.0012(18) 0.010(2)
C50 0.025(3) 0.025(2) 0.031(2) -0.0020(18) -0.0013(19) 0.013(2)
C51 0.036(3) 0.035(3) 0.025(2) 0.0007(19) -0.0002(19) 0.023(2)
C52 0.025(2) 0.022(2) 0.029(2) -0.0012(17) -0.0008(18) 0.013(2)
C53 0.029(3) 0.026(3) 0.027(2) 0.0005(18) 0.0006(18) 0.013(2)
C54 0.028(3) 0.023(2) 0.026(2) -0.0039(17) 0.0006(18) 0.012(2)
C55 0.023(2) 0.019(2) 0.025(2) -0.0019(16) 0.0007(16) 0.0081(19)
C56 0.026(2) 0.024(2) 0.025(2) 0.0006(17) 0.0038(17) 0.013(2)
C57 0.026(3) 0.027(3) 0.025(2) -0.0037(18) 0.0007(18) 0.013(2)
C58 0.024(2) 0.026(2) 0.026(2) -0.0029(17) 0.0022(18) 0.010(2)
C59 0.027(3) 0.025(2) 0.028(2) 0.0001(18) 0.0004(18) 0.016(2)
C60 0.025(3) 0.026(3) 0.028(2) -0.0011(18) 0.0008(18) 0.010(2)
C61 0.029(3) 0.024(2) 0.025(2) 0.0007(17) 0.0005(17) 0.015(2)
C62 0.025(2) 0.025(2) 0.024(2) 0.0022(17) 0.0038(17) 0.011(2)
C63 0.023(2) 0.020(2) 0.029(2) -0.0010(17) 0.0001(18) 0.010(2)
C64 0.028(3) 0.026(2) 0.026(2) 0.0004(17) 0.0018(18) 0.013(2)
C65 0.038(3) 0.044(4) 0.041(3) 0.002(2) -0.002(2) 0.025(3)
C66 0.031(3) 0.028(3) 0.037(3) 0.002(2) -0.005(2) 0.016(2)
C67 0.036(3) 0.030(3) 0.036(3) 0.002(2) -0.003(2) 0.020(3)
C68 0.036(3) 0.059(4) 0.043(3) 0.016(3) 0.003(2) 0.026(3)
C69 0.062(5) 0.089(6) 0.050(4) 0.033(4) 0.027(3) 0.057(5)
C70 0.089(6) 0.062(5) 0.034(3) 0.013(3) 0.010(3) 0.054(5)
C71 0.066(5) 0.047(4) 0.036(3) -0.001(3) -0.009(3) 0.029(4)
C72 0.042(3) 0.043(3) 0.037(3) 0.003(2) -0.005(2) 0.022(3)
C73 0.045(4) 0.031(3) 0.061(4) 0.008(3) 0.005(3) 0.019(3)
C74 0.035(3) 0.026(3) 0.037(3) 0.004(2) 0.002(2) 0.020(2)
C75 0.036(3) 0.037(3) 0.032(2) 0.004(2) 0.004(2) 0.025(3)
C76 0.036(3) 0.054(4) 0.035(3) 0.008(3) -0.001(2) 0.016(3)
C77 0.029(3) 0.080(6) 0.041(3) 0.007(3) 0.002(3) 0.019(3)
C78 0.042(4) 0.088(6) 0.048(4) -0.007(4) -0.010(3) 0.036(4)
C79 0.076(6) 0.069(5) 0.047(4) 0.003(3) -0.018(4) 0.047(5)
C80 0.062(5) 0.047(4) 0.041(3) 0.007(3) -0.003(3) 0.033(4)
N1 0.030(2) 0.029(2) 0.030(2) -0.0010(16) -0.0027(17) 0.018(2)
N2 0.028(2) 0.023(2) 0.0296(19) -0.0013(15) -0.0023(16) 0.0139(19)
N3 0.030(2) 0.029(2) 0.031(2) 0.0020(17) -0.0024(17) 0.017(2)
N4 0.037(3) 0.023(2) 0.030(2) 0.0006(16) 0.0003(17) 0.017(2)
O1 0.040(2) 0.038(2) 0.0236(15) 0.0008(14) -0.0015(15) 0.0226(19)
O2 0.037(2) 0.031(2) 0.0308(17) -0.0024(14) 0.0015(15) 0.0217(18)
O3 0.0301(19) 0.0236(18) 0.0342(18) -0.0006(14) -0.0040(14) 0.0150(16)
O4 0.033(2) 0.028(2) 0.0335(18) -0.0052(15) -0.0077(15) 0.0156(17)
O5 0.034(2) 0.034(2) 0.037(2) -0.0041(16) -0.0091(16) 0.0137(18)
O6 0.034(2) 0.0248(19) 0.0384(19) -0.0049(15) -0.0067(15) 0.0145(17)
O7 0.030(2) 0.027(2) 0.0364(18) -0.0031(15) 0.0024(15) 0.0151(17)
O8 0.049(2) 0.040(2) 0.0252(16) -0.0001(15) -0.0025(16) 0.029(2)
Cl1 0.0390(7) 0.0314(6) 0.0261(5) -0.0028(4) 0.0002(5) 0.0225(6)
Cl2 0.0309(6) 0.0276(6) 0.0245(5) -0.0027(4) 0.0011(4) 0.0135(5)
Cl3 0.0293(6) 0.0236(6) 0.0322(5) -0.0044(4) -0.0063(5) 0.0116(5)
Cl4 0.0285(6) 0.0204(6) 0.0341(5) -0.0043(4) -0.0007(5) 0.0092(5)
Cl5 0.0277(6) 0.0230(6) 0.0322(6) -0.0054(4) -0.0016(4) 0.0079(5)
Cl6 0.0266(6) 0.0227(6) 0.0299(5) -0.0036(4) -0.0041(4) 0.0107(5)
Cl7 0.0313(6) 0.0289(6) 0.0244(5) -0.0037(4) 0.0022(4) 0.0122(5)
Cl8 0.0322(6) 0.0279(6) 0.0250(5) -0.0030(4) 0.0005(4) 0.0173(5)

loop_
_atom_type_symbol
_atom_type_description
_atom_type_scat_dispersion_real
_atom_type_scat_dispersion_imag
_atom_type_scat_source
C C 0.0025 0.0014 'International Tables Vol C Tables 4.2.6.8 and 6.1.1.4'
H H 0.0000 0.0000 'International Tables Vol C Tables 4.2.6.8 and 6.1.1.4'
N N 0.0050 0.0028 'International Tables Vol C Tables 4.2.6.8 and 6.1.1.4'
O O 0.0091 0.0052 'International Tables Vol C Tables 4.2.6.8 and 6.1.1.4'
Cl Cl 0.1329 0.1373 'International Tables Vol C Tables 4.2.6.8 and 6.1.1.4'

loop_
_geom_angle_atom_site_label_1
_geom_angle_atom_site_label_2
_geom_angle_atom_site_label_3
_geom_angle
_geom_angle_site_symmetry_1
_geom_angle_site_symmetry_3
_geom_angle_publ_flag
O1S C3S N1S 123.3(7) . . ?
O2S C6S N2S 125.7(8) . . ?
C3S N1S C2S 120.3(8) . . ?
C3S N1S C1S 121.8(7) . . ?
C2S N1S C1S 117.9(8) . . ?
C4S N2S C5S 120.6(8) . . ?
C4S N2S C6S 123.7(8) . . ?
C5S N2S C6S 115.4(7) . . ?
O1 C1 N1 120.0(5) . . ?
O1 C1 C2 122.3(5) . . ?
N1 C1 C2 117.7(4) . . ?
C3 C2 C21 119.4(5) . . ?
C3 C2 C1 120.5(4) . . ?
C21 C2 C1 120.0(5) . . ?
C2 C3 C4 119.7(5) . . ?
C5 C4 C3 122.1(5) . . ?
C5 C4 Cl1 121.6(4) . . ?
C3 C4 Cl1 116.1(4) . . ?
C4 C5 C22 116.5(4) . . ?
C4 C5 C6 127.0(4) . . ?
C22 C5 C6 116.5(4) . . ?
C7 C6 C23 116.0(4) . . ?
C7 C6 C5 126.6(4) . . ?
C23 C6 C5 117.4(4) . . ?
C8 C7 C6 121.8(5) . . ?
C8 C7 Cl3 117.1(4) . . ?
C6 C7 Cl3 120.7(4) . . ?
C9 C8 C7 119.9(5) . . ?
C8 C9 C24 120.2(5) . . ?
C8 C9 C10 119.8(5) . . ?
C24 C9 C10 120.0(5) . . ?
O3 C10 N2 120.7(5) . . ?
O3 C10 C9 122.4(5) . . ?
N2 C10 C9 116.9(4) . . ?
O4 C11 N2 122.4(5) . . ?
O4 C11 C12 121.3(5) . . ?
N2 C11 C12 116.4(4) . . ?
C13 C12 C24 120.9(5) . . ?
C13 C12 C11 118.9(4) . . ?
C24 C12 C11 120.1(4) . . ?
C12 C13 C14 119.8(5) . . ?
C15 C14 C13 121.1(4) . . ?
C15 C14 Cl4 122.2(4) . . ?
C13 C14 Cl4 116.7(4) . . ?
C14 C15 C23 117.1(4) . . ?
C14 C15 C16 126.2(4) . . ?
C23 C15 C16 116.7(4) . . ?
C17 C16 C22 115.9(5) . . ?
C17 C16 C15 126.8(4) . . ?
C22 C16 C15 117.3(4) . . ?
C18 C17 C16 122.7(5) . . ?
C18 C17 Cl2 115.4(4) . . ?
C16 C17 Cl2 121.6(4) . . ?
C19 C18 C17 119.7(5) . . ?
C18 C19 C21 120.1(5) . . ?
C18 C19 C20 119.8(4) . . ?
C21 C19 C20 120.0(4) . . ?
O2 C20 N1 121.7(5) . . ?
O2 C20 C19 121.2(4) . . ?
N1 C20 C19 117.1(4) . . ?
C22 C21 C2 120.5(5) . . ?
C22 C21 C19 119.0(4) . . ?
C2 C21 C19 120.4(5) . . ?
C21 C22 C16 120.8(4) . . ?
C21 C22 C5 119.2(4) . . ?
C16 C22 C5 120.0(4) . . ?
C24 C23 C6 120.4(5) . . ?
C24 C23 C15 119.3(4) . . ?
C6 C23 C15 120.3(4) . . ?
C12 C24 C9 121.3(5) . . ?
C12 C24 C23 119.3(5) . . ?
C9 C24 C23 119.4(5) . . ?
N1 C26 C27 110.2(4) . . ?
N1 C26 C25 111.1(5) . . ?
C27 C26 C25 116.2(5) . . ?
C28 C27 C32 117.2(6) . . ?
C28 C27 C26 121.4(5) . . ?
C32 C27 C26 121.1(5) . . ?
C27 C28 C29 122.1(6) . . ?
C30 C29 C28 119.8(6) . . ?
C31 C30 C29 119.0(6) . . ?
C30 C31 C32 120.9(6) . . ?
C27 C32 C31 120.9(6) . . ?
N2 C34 C35 111.4(4) . . ?
N2 C34 C33 112.0(4) . . ?
C35 C34 C33 114.7(5) . . ?
C36 C35 C40 117.8(6) . . ?
C36 C35 C34 122.2(5) . . ?
C40 C35 C34 119.9(6) . . ?
C35 C36 C37 120.8(6) . . ?
C38 C37 C36 121.2(7) . . ?
C37 C38 C39 118.9(7) . . ?
C40 C39 C38 120.6(7) . . ?
C39 C40 C35 120.6(7) . . ?
O5 C41 N3 120.7(5) . . ?
O5 C41 C42 122.0(5) . . ?
N3 C41 C42 117.3(5) . . ?
C43 C42 C61 119.3(5) . . ?
C43 C42 C41 120.8(5) . . ?
C61 C42 C41 119.9(5) . . ?
C42 C43 C44 120.6(5) . . ?
C45 C44 C43 121.4(5) . . ?
C45 C44 Cl5 122.2(4) . . ?
C43 C44 Cl5 116.2(4) . . ?
C44 C45 C62 117.1(5) . . ?
C44 C45 C46 126.9(5) . . ?
C62 C45 C46 116.0(4) . . ?
C47 C46 C63 116.7(5) . . ?
C47 C46 C45 127.2(4) . . ?
C63 C46 C45 115.9(4) . . ?
C46 C47 C48 122.1(5) . . ?
C46 C47 Cl7 122.5(4) . . ?
C48 C47 Cl7 115.3(4) . . ?
C49 C48 C47 120.2(5) . . ?
C48 C49 C64 119.4(5) . . ?
C48 C49 C50 120.5(5) . . ?
C64 C49 C50 120.1(4) . . ?
O7 C50 N4 120.3(5) . . ?
O7 C50 C49 122.2(5) . . ?
N4 C50 C49 117.5(4) . . ?
O8 C51 N4 119.4(5) . . ?
O8 C51 C52 123.0(5) . . ?
N4 C51 C52 117.7(4) . . ?
C53 C52 C64 120.1(5) . . ?
C53 C52 C51 119.9(4) . . ?
C64 C52 C51 119.9(4) . . ?
C52 C53 C54 119.1(5) . . ?
C55 C54 C53 122.1(5) . . ?
C55 C54 Cl8 121.5(4) . . ?
C53 C54 Cl8 116.1(4) . . ?
C54 C55 C63 117.0(4) . . ?
C54 C55 C56 126.9(4) . . ?
C63 C55 C56 116.2(4) . . ?
C57 C56 C62 116.6(5) . . ?
C57 C56 C55 126.5(5) . . ?
C62 C56 C55 116.8(4) . . ?
C56 C57 C58 122.5(5) . . ?
C56 C57 Cl6 120.0(4) . . ?
C58 C57 Cl6 117.2(4) . . ?
C59 C58 C57 119.0(5) . . ?
C58 C59 C61 120.2(5) . . ?
C58 C59 C60 119.7(5) . . ?
C61 C59 C60 120.1(5) . . ?
O6 C60 N3 120.7(5) . . ?
O6 C60 C59 121.7(5) . . ?
N3 C60 C59 117.7(5) . . ?
C62 C61 C59 119.0(5) . . ?
C62 C61 C42 120.4(5) . . ?
C59 C61 C42 120.6(5) . . ?
C61 C62 C56 119.7(5) . . ?
C61 C62 C45 119.1(4) . . ?
C56 C62 C45 121.2(5) . . ?
C64 C63 C46 119.9(4) . . ?
C64 C63 C55 118.9(4) . . ?
C46 C63 C55 121.2(4) . . ?
C52 C64 C63 120.2(5) . . ?
C52 C64 C49 120.3(5) . . ?
C63 C64 C49 119.5(4) . . ?
N3 C66 C67 109.6(5) . . ?
N3 C66 C65 111.7(5) . . ?
C67 C66 C65 117.4(5) . . ?
C72 C67 C68 118.1(6) . . ?
C72 C67 C66 123.3(5) . . ?
C68 C67 C66 118.5(5) . . ?
C69 C68 C67 120.9(6) . . ?
C68 C69 C70 119.7(7) . . ?
C71 C70 C69 120.5(6) . . ?
C70 C71 C72 120.0(6) . . ?
C71 C72 C67 120.8(7) . . ?
N4 C74 C75 112.2(4) . . ?
N4 C74 C73 109.4(5) . . ?
C75 C74 C73 116.2(5) . . ?
C80 C75 C76 117.3(6) . . ?
C80 C75 C74 120.1(6) . . ?
C76 C75 C74 122.3(5) . . ?
C77 C76 C75 121.8(6) . . ?
C76 C77 C78 118.8(7) . . ?
C79 C78 C77 120.0(7) . . ?
C78 C79 C80 121.3(7) . . ?
C79 C80 C75 120.7(7) . . ?
C1 N1 C20 124.2(4) . . ?
C1 N1 C26 119.2(4) . . ?
C20 N1 C26 116.5(4) . . ?
C10 N2 C11 125.0(4) . . ?
C10 N2 C34 119.1(4) . . ?
C11 N2 C34 115.9(4) . . ?
C41 N3 C60 124.1(4) . . ?
C41 N3 C66 118.4(4) . . ?
C60 N3 C66 117.4(5) . . ?
C51 N4 C50 122.9(4) . . ?
C51 N4 C74 119.5(4) . . ?
C50 N4 C74 117.6(4) . . ?

loop_
_geom_bond_atom_site_label_1
_geom_bond_atom_site_label_2
_geom_bond_distance
_geom_bond_site_symmetry_2
_geom_bond_publ_flag
C1S N1S 1.478(12) . ?
C2S N1S 1.453(11) . ?
C3S O1S 1.234(10) . ?
C3S N1S 1.319(10) . ?
C4S N2S 1.398(11) . ?
C5S N2S 1.397(10) . ?
C6S O2S 1.131(11) . ?
C6S N2S 1.415(12) . ?
C1 O1 1.231(6) . ?
C1 N1 1.393(7) . ?
C1 C2 1.468(7) . ?
C2 C3 1.382(7) . ?
C2 C21 1.408(6) . ?
C3 C4 1.411(7) . ?
C4 C5 1.394(6) . ?
C4 Cl1 1.724(5) . ?
C5 C22 1.438(7) . ?
C5 C6 1.463(7) . ?
C6 C7 1.415(7) . ?
C6 C23 1.420(7) . ?
C7 C8 1.404(7) . ?
C7 Cl3 1.724(5) . ?
C8 C9 1.374(7) . ?
C9 C24 1.402(7) . ?
C9 C10 1.487(7) . ?
C10 O3 1.208(6) . ?
C10 N2 1.393(6) . ?
C11 O4 1.208(6) . ?
C11 N2 1.403(6) . ?
C11 C12 1.489(7) . ?
C12 C13 1.360(7) . ?
C12 C24 1.402(7) . ?
C13 C14 1.413(7) . ?
C14 C15 1.402(7) . ?
C14 Cl4 1.729(5) . ?
C15 C23 1.424(7) . ?
C15 C16 1.468(7) . ?
C16 C17 1.408(7) . ?
C16 C22 1.420(7) . ?
C17 C18 1.387(7) . ?
C17 Cl2 1.738(5) . ?
C18 C19 1.380(6) . ?
C19 C21 1.414(7) . ?
C19 C20 1.479(7) . ?
C20 O2 1.217(6) . ?
C20 N1 1.396(6) . ?
C21 C22 1.408(7) . ?
C23 C24 1.419(7) . ?
C25 C26 1.522(8) . ?
C26 N1 1.511(7) . ?
C26 C27 1.511(8) . ?
C27 C28 1.388(8) . ?
C27 C32 1.388(8) . ?
C28 C29 1.393(9) . ?
C29 C30 1.379(10) . ?
C30 C31 1.377(10) . ?
C31 C32 1.397(9) . ?
C33 C34 1.528(8) . ?
C34 N2 1.483(7) . ?
C34 C35 1.526(8) . ?
C35 C36 1.387(9) . ?
C35 C40 1.399(8) . ?
C36 C37 1.391(9) . ?
C37 C38 1.363(11) . ?
C38 C39 1.388(12) . ?
C39 C40 1.388(10) . ?
C41 O5 1.212(7) . ?
C41 N3 1.398(7) . ?
C41 C42 1.476(8) . ?
C42 C43 1.371(7) . ?
C42 C61 1.413(7) . ?
C43 C44 1.408(7) . ?
C44 C45 1.404(7) . ?
C44 Cl5 1.731(5) . ?
C45 C62 1.429(7) . ?
C45 C46 1.481(7) . ?
C46 C47 1.386(7) . ?
C46 C63 1.430(7) . ?
C47 C48 1.400(8) . ?
C47 Cl7 1.735(5) . ?
C48 C49 1.380(7) . ?
C49 C64 1.410(7) . ?
C49 C50 1.457(7) . ?
C50 O7 1.229(6) . ?
C50 N4 1.411(6) . ?
C51 O8 1.227(6) . ?
C51 N4 1.399(7) . ?
C51 C52 1.470(7) . ?
C52 C53 1.381(7) . ?
C52 C64 1.404(7) . ?
C53 C54 1.411(7) . ?
C54 C55 1.394(6) . ?
C54 Cl8 1.730(5) . ?
C55 C63 1.433(7) . ?
C55 C56 1.455(7) . ?
C56 C57 1.392(7) . ?
C56 C62 1.422(7) . ?
C57 C58 1.393(8) . ?
C57 Cl6 1.735(5) . ?
C58 C59 1.387(7) . ?
C59 C61 1.412(7) . ?
C59 C60 1.465(7) . ?
C60 O6 1.218(6) . ?
C60 N3 1.397(7) . ?
C61 C62 1.415(7) . ?
C63 C64 1.407(7) . ?
C65 C66 1.520(9) . ?
C66 N3 1.498(7) . ?
C66 C67 1.514(8) . ?
C67 C72 1.393(8) . ?
C67 C68 1.397(9) . ?
C68 C69 1.383(9) . ?
C69 C70 1.383(11) . ?
C70 C71 1.368(11) . ?
C71 C72 1.388(9) . ?
C73 C74 1.509(9) . ?
C74 N4 1.492(7) . ?
C74 C75 1.509(8) . ?
C75 C80 1.395(8) . ?
C75 C76 1.393(9) . ?
C76 C77 1.382(9) . ?
C77 C78 1.398(11) . ?
C78 C79 1.346(12) . ?
C79 C80 1.379(11) . ?
